data_7219575
loop_
_publ_author_name
'Colella, L.'
'Brambilla, L.'
'Nardone, V.'
'Parisini, E.'
'Castiglioni, C.'
'Bertarelli, C.'

_publ_section_title
;
 Outside rules inside: the role of electron-active substituents in
 thiophene-based heterophenoquinones.
;
_journal_issue 16
_journal_name_full 'Physical chemistry chemical physics : PCCP'
_journal_page_first 10426
_journal_page_last 10437
_journal_paper_doi 10.1039/c4cp05748a
_journal_volume 17
_journal_year 2015
_chemical_formula_sum 'C46 H64 O4 S2'
_chemical_formula_weight 372.55
_chemical_name_systematic
; 
 ? 
;
_space_group_IT_number 14
_symmetry_cell_setting monoclinic
_symmetry_space_group_name_Hall '-P 2ybc'
_symmetry_space_group_name_H-M 'P 1 21/c 1'
_atom_sites_solution_hydrogens geom
_atom_sites_solution_primary direct
_atom_sites_solution_secondary difmap
_audit_creation_method SHELXL-97
_audit_update_record
;
2014-10-13 deposited with the CCDC.
2015-02-16 downloaded from the CCDC.
;
_cell_angle_alpha 90.00
_cell_angle_beta 94.66(3)
_cell_angle_gamma 90.00
_cell_formula_units_Z 4
_cell_length_a 8.972(3)
_cell_length_b 17.266(4)
_cell_length_c 14.260(5)
_cell_measurement_temperature 296(2)
_cell_volume 2201.7(12)
_computing_structure_refinement 'SHELXL-97 (Sheldrick, 2008)'
_computing_structure_solution 'SHELXS-97 (Sheldrick, 2008)'
_diffrn_ambient_temperature 296(2)
_diffrn_measured_fraction_theta_full 0.934
_diffrn_measured_fraction_theta_max 0.934
_diffrn_radiation_monochromator graphite
_diffrn_radiation_source 'fine-focus sealed tube'
_diffrn_radiation_type CuK\a
_diffrn_radiation_wavelength 1.54178
_diffrn_reflns_av_R_equivalents 0.0578
_diffrn_reflns_av_sigmaI/netI 0.0909
_diffrn_reflns_limit_h_max 8
_diffrn_reflns_limit_h_min -8
_diffrn_reflns_limit_k_max 11
_diffrn_reflns_limit_k_min -16
_diffrn_reflns_limit_l_max 12
_diffrn_reflns_limit_l_min -14
_diffrn_reflns_number 4958
_diffrn_reflns_theta_full 50.04
_diffrn_reflns_theta_max 50.04
_diffrn_reflns_theta_min 4.03
_exptl_absorpt_coefficient_mu 1.393
_exptl_crystal_colour green
_exptl_crystal_density_diffrn 1.124
_exptl_crystal_density_method 'not measured'
_exptl_crystal_description plate
_exptl_crystal_F_000 808
_exptl_crystal_recrystallization_method 'Re-crystallisation from solvent: '
_exptl_crystal_size_max 0.300
_exptl_crystal_size_mid 0.080
_exptl_crystal_size_min 0.080
_refine_diff_density_max 0.408
_refine_diff_density_min -0.279
_refine_diff_density_rms 0.061
_refine_ls_extinction_coef 0.0006(5)
_refine_ls_extinction_expression Fc^*^=kFc[1+0.001xFc^2^\l^3^/sin(2\q)]^-1/4^
_refine_ls_extinction_method SHELXL
_refine_ls_goodness_of_fit_ref 1.084
_refine_ls_hydrogen_treatment mixed
_refine_ls_matrix_type full
_refine_ls_number_parameters 234
_refine_ls_number_reflns 2115
_refine_ls_number_restraints 0
_refine_ls_restrained_S_all 1.084
_refine_ls_R_factor_all 0.1333
_refine_ls_R_factor_gt 0.0842
_refine_ls_shift/su_max 0.000
_refine_ls_shift/su_mean 0.000
_refine_ls_structure_factor_coef Fsqd
_refine_ls_weighting_details 'calc w=1/[\s^2^(Fo^2^)+(0.1280P)^2^+2.9782P] where P=(Fo^2^+2Fc^2^)/3'
_refine_ls_weighting_scheme calc
_refine_ls_wR_factor_gt 0.2290
_refine_ls_wR_factor_ref 0.2643
_reflns_number_gt 1316
_reflns_number_total 2115
_reflns_threshold_expression >2sigma(I)
_cod_data_source_file c4cp05748a2.cif
_cod_data_source_block lc62dec17_0m
_cod_depositor_comments 'Adding full bibliography for 7219575.cif.'
_cod_original_cell_volume 2201.9(12)
_cod_original_sg_symbol_H-M P21/c
_cod_database_code 7219575

loop_
_symmetry_equiv_pos_as_xyz
'x, y, z'
'-x, y+1/2, -z+1/2'
'-x, -y, -z'
'x, -y-1/2, z-1/2'

loop_
_atom_site_label
_atom_site_type_symbol
_atom_site_fract_x
_atom_site_fract_y
_atom_site_fract_z
_atom_site_U_iso_or_equiv
_atom_site_adp_type
_atom_site_occupancy
_atom_site_symmetry_multiplicity
_atom_site_calc_flag
_atom_site_refinement_flags
S1 S 0.0799(2) 1.07684(13) 0.88985(14) 0.0683(9) Uani 1 1 d .
O1 O 0.1970(6) 0.8960(3) 1.0391(4) 0.0813(18) Uani 1 1 d .
O2 O 0.5364(6) 1.1666(4) 0.5688(4) 0.096(2) Uani 1 1 d .
C18 C 0.1128(9) 1.2664(6) 0.6434(7) 0.109(4) Uani 1 1 d .
H19 H 0.0758 1.3109 0.6085 0.163 Uiso 1 1 calc R
H21 H 0.1310 1.2799 0.7087 0.163 Uiso 1 1 calc R
H20 H 0.0401 1.2256 0.6369 0.163 Uiso 1 1 calc R
C15 C 0.2583(8) 1.2392(5) 0.6057(6) 0.071(2) Uani 1 1 d .
C9 C 0.3291(8) 1.1708(5) 0.6608(6) 0.063(2) Uani 1 1 d .
C10 C 0.2673(8) 1.1389(5) 0.7349(6) 0.068(2) Uani 1 1 d .
H3 H 0.1787 1.1603 0.7527 0.081 Uiso 1 1 calc R
C5 C 0.3286(8) 1.0744(5) 0.7881(6) 0.065(2) Uani 1 1 d .
C4 C 0.2529(8) 1.0409(5) 0.8608(6) 0.064(2) Uani 1 1 d .
C1 C 0.0629(8) 1.0029(4) 0.9737(5) 0.055(2) Uani 1 1 d .
C2 C 0.1920(9) 0.9550(5) 0.9777(6) 0.067(2) Uani 1 1 d .
C19 C 0.3247(6) 0.8452(4) 1.0370(4) 0.096(3) Uani 1 1 d .
H22 H 0.4150 0.8763 1.0433 0.116 Uiso 1 1 calc R
H23 H 0.3207 0.8199 0.9761 0.116 Uiso 1 1 calc R
C20 C 0.3347(6) 0.7833(4) 1.1135(4) 0.124(4) Uani 1 1 d R
H24 H 0.4256 0.7534 1.1099 0.149 Uiso 1 1 d R
H25 H 0.3385 0.8077 1.1749 0.149 Uiso 1 1 d R
C21 C 0.2106(6) 0.7344(4) 1.1021(4) 0.122(4) Uani 1 1 d R
H26 H 0.1988 0.7142 1.0384 0.147 Uiso 1 1 calc R
H27 H 0.1203 0.7620 1.1147 0.147 Uiso 1 1 calc R
C22 C 0.2447(6) 0.6606(4) 1.1812(4) 0.166(5) Uani 1 1 d R
H28 H 0.3405 0.6368 1.1722 0.199 Uiso 1 1 d R
H29 H 0.2481 0.6807 1.2448 0.199 Uiso 1 1 d R
C23 C 0.1294(16) 0.6043(9) 1.1672(11) 0.185(6) Uani 1 1 d .
H32 H 0.0474 0.6256 1.1281 0.277 Uiso 1 1 calc R
H31 H 0.0956 0.5897 1.2269 0.277 Uiso 1 1 calc R
H30 H 0.1674 0.5595 1.1372 0.277 Uiso 1 1 calc R
C13 C 0.8123(8) 1.1041(6) 0.6694(6) 0.088(3) Uani 1 1 d .
H7 H 0.7784 1.1450 0.6274 0.132 Uiso 1 1 calc R
H9 H 0.9046 1.0835 0.6504 0.132 Uiso 1 1 calc R
H8 H 0.8279 1.1241 0.7323 0.132 Uiso 1 1 calc R
C11 C 0.6943(8) 1.0397(5) 0.6666(6) 0.072(2) Uani 1 1 d .
C12 C 0.7469(10) 0.9749(6) 0.7343(8) 0.118(4) Uani 1 1 d .
H5 H 0.7552 0.9944 0.7975 0.177 Uiso 1 1 calc R
H6 H 0.8427 0.9564 0.7186 0.177 Uiso 1 1 calc R
H4 H 0.6760 0.9332 0.7292 0.177 Uiso 1 1 calc R
C7 C 0.5427(8) 1.0733(5) 0.6900(6) 0.064(2) Uani 1 1 d .
C8 C 0.4742(9) 1.1399(5) 0.6369(6) 0.071(2) Uani 1 1 d .
C6 C 0.4680(8) 1.0444(5) 0.7629(6) 0.074(3) Uani 1 1 d .
H2 H 0.5105 1.0032 0.7975 0.089 Uiso 1 1 calc R
C3 C 0.2952(8) 0.9759(5) 0.9172(6) 0.068(2) Uani 1 1 d .
H1 H 0.3851 0.9498 0.9135 0.082 Uiso 1 1 calc R
C14 C 0.6800(10) 1.0046(6) 0.5661(7) 0.110(4) Uani 1 1 d .
H11 H 0.6451 1.0436 0.5216 0.165 Uiso 1 1 calc R
H12 H 0.6102 0.9624 0.5638 0.165 Uiso 1 1 calc R
H10 H 0.7759 0.9860 0.5507 0.165 Uiso 1 1 calc R
C16 C 0.3645(10) 1.3091(5) 0.6093(7) 0.103(3) Uani 1 1 d .
H15 H 0.3182 1.3510 0.5734 0.155 Uiso 1 1 calc R
H14 H 0.4560 1.2949 0.5833 0.155 Uiso 1 1 calc R
H13 H 0.3856 1.3252 0.6735 0.155 Uiso 1 1 calc R
C17 C 0.2229(11) 1.2145(6) 0.5026(7) 0.117(4) Uani 1 1 d .
H16 H 0.3143 1.2101 0.4724 0.175 Uiso 1 1 calc R
H17 H 0.1597 1.2526 0.4706 0.175 Uiso 1 1 calc R
H18 H 0.1726 1.1654 0.5006 0.175 Uiso 1 1 calc R

loop_
_atom_site_aniso_label
_atom_site_aniso_U_11
_atom_site_aniso_U_22
_atom_site_aniso_U_33
_atom_site_aniso_U_23
_atom_site_aniso_U_13
_atom_site_aniso_U_12
S1 0.0637(13) 0.0694(16) 0.0741(15) 0.0094(13) 0.0191(10) -0.0005(12)
O1 0.092(4) 0.069(4) 0.086(4) 0.018(4) 0.030(3) 0.029(4)
O2 0.092(4) 0.107(5) 0.093(4) 0.031(4) 0.039(4) 0.019(4)
C18 0.086(6) 0.097(8) 0.150(9) 0.044(7) 0.045(6) 0.026(6)
C15 0.067(5) 0.056(6) 0.093(7) 0.000(6) 0.020(5) -0.001(5)
C9 0.058(5) 0.052(6) 0.083(6) 0.000(5) 0.022(4) 0.000(5)
C10 0.050(5) 0.080(7) 0.076(6) 0.002(5) 0.015(4) 0.005(5)
C5 0.051(5) 0.070(6) 0.074(6) 0.005(5) 0.016(4) 0.004(5)
C4 0.047(4) 0.075(6) 0.072(6) 0.000(5) 0.016(4) 0.002(4)
C1 0.069(5) 0.040(5) 0.056(5) 0.013(4) 0.009(4) -0.009(5)
C2 0.058(5) 0.076(7) 0.069(5) 0.016(5) 0.012(4) 0.013(5)
C19 0.123(8) 0.076(7) 0.092(7) 0.040(6) 0.019(6) 0.028(7)
C20 0.103(8) 0.155(12) 0.115(9) -0.028(9) 0.018(6) 0.013(8)
C21 0.099(8) 0.157(12) 0.112(9) -0.013(9) 0.013(6) -0.005(8)
C22 0.180(13) 0.130(12) 0.185(14) 0.033(11) 0.006(11) -0.036(11)
C23 0.173(13) 0.165(15) 0.217(16) 0.051(13) 0.023(11) -0.003(11)
C13 0.056(5) 0.110(9) 0.100(7) 0.006(6) 0.016(5) -0.010(5)
C11 0.061(5) 0.067(6) 0.091(7) -0.006(6) 0.022(4) 0.003(5)
C12 0.083(6) 0.123(9) 0.154(10) 0.057(8) 0.045(6) 0.042(7)
C7 0.055(5) 0.069(6) 0.070(5) 0.003(5) 0.016(4) -0.007(5)
C8 0.066(6) 0.078(7) 0.069(6) 0.000(5) 0.015(5) -0.004(5)
C6 0.060(5) 0.072(7) 0.090(6) 0.007(5) 0.008(5) -0.002(5)
C3 0.053(5) 0.070(6) 0.081(6) 0.006(5) 0.013(5) 0.009(5)
C14 0.092(7) 0.121(10) 0.120(9) -0.032(7) 0.022(6) 0.005(6)
C16 0.097(7) 0.066(7) 0.151(9) 0.020(7) 0.041(6) -0.012(6)
C17 0.143(9) 0.098(9) 0.105(8) 0.017(7) -0.019(7) 0.028(7)

loop_
_atom_type_symbol
_atom_type_description
_atom_type_scat_dispersion_real
_atom_type_scat_dispersion_imag
_atom_type_scat_source
C C 0.0181 0.0091 'International Tables Vol C Tables 4.2.6.8 and 6.1.1.4'
H H 0.0000 0.0000 'International Tables Vol C Tables 4.2.6.8 and 6.1.1.4'
O O 0.0492 0.0322 'International Tables Vol C Tables 4.2.6.8 and 6.1.1.4'
S S 0.3331 0.5567 'International Tables Vol C Tables 4.2.6.8 and 6.1.1.4'

loop_
_geom_angle_atom_site_label_1
_geom_angle_atom_site_label_2
_geom_angle_atom_site_label_3
_geom_angle
_geom_angle_site_symmetry_1
C4 S1 C1 91.8(4) .
C2 O1 C19 115.6(6) .
C15 C18 H19 109.5 .
C15 C18 H21 109.5 .
H19 C18 H21 109.5 .
C15 C18 H20 109.5 .
H19 C18 H20 109.5 .
H21 C18 H20 109.5 .
C18 C15 C9 112.9(7) .
C18 C15 C16 107.0(7) .
C9 C15 C16 111.1(7) .
C18 C15 C17 107.8(8) .
C9 C15 C17 108.8(7) .
C16 C15 C17 109.2(8) .
C10 C9 C8 117.4(8) .
C10 C9 C15 122.5(7) .
C8 C9 C15 120.0(7) .
C9 C10 C5 124.6(7) .
C9 C10 H3 117.7 .
C5 C10 H3 117.7 .
C4 C5 C6 121.4(8) .
C4 C5 C10 121.5(7) .
C6 C5 C10 117.1(7) .
C5 C4 C3 128.5(7) .
C5 C4 S1 121.2(7) .
C3 C4 S1 110.3(6) .
C1 C1 C2 128.6(8) 3_577
C1 C1 S1 122.0(8) 3_577
C2 C1 S1 109.5(5) .
O1 C2 C3 128.7(8) .
O1 C2 C1 116.9(7) .
C3 C2 C1 114.5(8) .
O1 C19 C20 114.3(3) .
O1 C19 H22 108.7 .
C20 C19 H22 108.7 .
O1 C19 H23 108.7 .
C20 C19 H23 108.7 .
H22 C19 H23 107.6 .
C21 C20 C19 109.9 .
C21 C20 H24 109.7 .
C19 C20 H24 109.7 .
C21 C20 H25 109.7 .
C19 C20 H25 109.7 .
H24 C20 H25 108.2 .
C20 C21 C22 106.0 .
C20 C21 H26 110.5 .
C22 C21 H26 110.5 .
C20 C21 H27 110.5 .
C22 C21 H27 110.5 .
H26 C21 H27 108.7 .
C23 C22 C21 109.1(6) .
C23 C22 H28 109.5 .
C21 C22 H28 109.9 .
C23 C22 H29 110.0 .
C21 C22 H29 109.9 .
H28 C22 H29 108.3 .
C22 C23 H32 109.5 .
C22 C23 H31 109.5 .
H32 C23 H31 109.5 .
C22 C23 H30 109.5 .
H32 C23 H30 109.5 .
H31 C23 H30 109.5 .
C11 C13 H7 109.5 .
C11 C13 H9 109.5 .
H7 C13 H9 109.5 .
C11 C13 H8 109.5 .
H7 C13 H8 109.5 .
H9 C13 H8 109.5 .
C12 C11 C13 109.7(7) .
C12 C11 C7 111.8(7) .
C13 C11 C7 110.0(7) .
C12 C11 C14 107.2(8) .
C13 C11 C14 108.3(7) .
C7 C11 C14 109.8(7) .
C11 C12 H5 109.5 .
C11 C12 H6 109.5 .
H5 C12 H6 109.5 .
C11 C12 H4 109.5 .
H5 C12 H4 109.5 .
H6 C12 H4 109.5 .
C6 C7 C8 117.4(7) .
C6 C7 C11 121.3(8) .
C8 C7 C11 121.2(7) .
O2 C8 C9 120.4(9) .
O2 C8 C7 119.4(7) .
C9 C8 C7 120.1(8) .
C7 C6 C5 123.3(8) .
C7 C6 H2 118.3 .
C5 C6 H2 118.3 .
C2 C3 C4 113.9(7) .
C2 C3 H1 123.0 .
C4 C3 H1 123.0 .
C11 C14 H11 109.5 .
C11 C14 H12 109.5 .
H11 C14 H12 109.5 .
C11 C14 H10 109.5 .
H11 C14 H10 109.5 .
H12 C14 H10 109.5 .
C15 C16 H15 109.5 .
C15 C16 H14 109.5 .
H15 C16 H14 109.5 .
C15 C16 H13 109.5 .
H15 C16 H13 109.5 .
H14 C16 H13 109.5 .
C15 C17 H16 109.5 .
C15 C17 H17 109.5 .
H16 C17 H17 109.5 .
C15 C17 H18 109.5 .
H16 C17 H18 109.5 .
H17 C17 H18 109.5 .

loop_
_geom_bond_atom_site_label_1
_geom_bond_atom_site_label_2
_geom_bond_distance
_geom_bond_site_symmetry_2
S1 C4 1.753(7) .
S1 C1 1.764(7) .
O1 C2 1.341(9) .
O1 C19 1.446(7) .
O2 C8 1.247(9) .
C18 C15 1.526(10) .
C18 H19 0.9600 .
C18 H21 0.9600 .
C18 H20 0.9600 .
C15 C9 1.527(11) .
C15 C16 1.537(11) .
C15 C17 1.539(11) .
C9 C10 1.350(10) .
C9 C8 1.472(11) .
C10 C5 1.432(10) .
C10 H3 0.9300 .
C5 C4 1.408(10) .
C5 C6 1.426(10) .
C4 C3 1.414(10) .
C1 C1 1.409(14) 3_577
C1 C2 1.420(10) .
C2 C3 1.364(10) .
C19 C20 1.5248 .
C19 H22 0.9700 .
C19 H23 0.9700 .
C20 C21 1.3971 .
C20 H24 0.9700 .
C20 H25 0.9700 .
C21 C22 1.7119 .
C21 H26 0.9700 .
C21 H27 0.9700 .
C22 C23 1.422(14) .
C22 H28 0.9700 .
C22 H29 0.9700 .
C23 H32 0.9600 .
C23 H31 0.9600 .
C23 H30 0.9600 .
C13 C11 1.534(11) .
C13 H7 0.9600 .
C13 H9 0.9600 .
C13 H8 0.9600 .
C11 C12 1.528(11) .
C11 C7 1.540(10) .
C11 C14 1.552(11) .
C12 H5 0.9600 .
C12 H6 0.9600 .
C12 H4 0.9600 .
C7 C6 1.376(10) .
C7 C8 1.482(11) .
C6 H2 0.9300 .
C3 H1 0.9300 .
C14 H11 0.9600 .
C14 H12 0.9600 .
C14 H10 0.9600 .
C16 H15 0.9600 .
C16 H14 0.9600 .
C16 H13 0.9600 .
C17 H16 0.9600 .
C17 H17 0.9600 .
C17 H18 0.9600 .

loop_
_geom_torsion_atom_site_label_1
_geom_torsion_atom_site_label_2
_geom_torsion_atom_site_label_3
_geom_torsion_atom_site_label_4
_geom_torsion
_geom_torsion_site_symmetry_1
_geom_torsion_site_symmetry_4
C18 C15 C9 C10 0.0(12) . .
C16 C15 C9 C10 120.1(9) . .
C17 C15 C9 C10 -119.6(9) . .
C18 C15 C9 C8 -176.8(8) . .
C16 C15 C9 C8 -56.7(10) . .
C17 C15 C9 C8 63.6(10) . .
C8 C9 C10 C5 -3.8(12) . .
C15 C9 C10 C5 179.3(7) . .
C9 C10 C5 C4 -175.9(8) . .
C9 C10 C5 C6 2.8(12) . .
C6 C5 C4 C3 -1.0(13) . .
C10 C5 C4 C3 177.6(8) . .
C6 C5 C4 S1 -178.8(6) . .
C10 C5 C4 S1 -0.1(11) . .
C1 S1 C4 C5 176.1(7) . .
C1 S1 C4 C3 -2.0(6) . .
C4 S1 C1 C1 -179.1(8) . 3_577
C4 S1 C1 C2 1.5(6) . .
C19 O1 C2 C3 -4.0(12) . .
C19 O1 C2 C1 175.9(6) . .
C1 C1 C2 O1 0.1(14) 3_577 .
S1 C1 C2 O1 179.5(6) . .
C1 C1 C2 C3 180.0(9) 3_577 .
S1 C1 C2 C3 -0.6(9) . .
C2 O1 C19 C20 174.6(5) . .
O1 C19 C20 C21 62.5(4) . .
C19 C20 C21 C22 172.4 . .
C20 C21 C22 C23 -174.3(8) . .
C12 C11 C7 C6 -1.4(11) . .
C13 C11 C7 C6 -123.5(9) . .
C14 C11 C7 C6 117.4(9) . .
C12 C11 C7 C8 176.4(8) . .
C13 C11 C7 C8 54.3(10) . .
C14 C11 C7 C8 -64.7(10) . .
C10 C9 C8 O2 179.4(8) . .
C15 C9 C8 O2 -3.7(12) . .
C10 C9 C8 C7 3.4(12) . .
C15 C9 C8 C7 -179.7(7) . .
C6 C7 C8 O2 -178.1(8) . .
C11 C7 C8 O2 3.9(12) . .
C6 C7 C8 C9 -2.1(11) . .
C11 C7 C8 C9 180.0(7) . .
C8 C7 C6 C5 1.1(12) . .
C11 C7 C6 C5 179.0(7) . .
C4 C5 C6 C7 177.3(8) . .
C10 C5 C6 C7 -1.3(12) . .
O1 C2 C3 C4 179.0(8) . .
C1 C2 C3 C4 -0.9(11) . .
C5 C4 C3 C2 -175.9(8) . .
S1 C4 C3 C2 2.0(9) . .
